data_7053192
loop_
_publ_author_name
'Marets, N.'
'Bulach, V.'
'Hosseini, M. W.'

_publ_section_title
;
 Molecular tectonics: chiral 1- and 2-D zinc coordination networks based
 on chiral porphyrins bearing pyridyl and ethynylpyridyl appended units
;
_journal_issue 11
_journal_name_full 'New Journal of Chemistry'
_journal_page_first 3549
_journal_paper_doi 10.1039/c3nj00591g
_journal_volume 37
_journal_year 2013
_chemical_formula_sum 'C40 H38 N4 O2'
_chemical_formula_weight 606.74
_chemical_name_systematic
; 
 ? 
;
_space_group_IT_number 1
_symmetry_cell_setting triclinic
_symmetry_space_group_name_Hall 'P 1'
_symmetry_space_group_name_H-M 'P 1'
_atom_sites_solution_hydrogens geom
_atom_sites_solution_primary direct
_atom_sites_solution_secondary difmap
_audit_creation_method SHELXL-97
_cell_angle_alpha 76.976(3)
_cell_angle_beta 74.585(3)
_cell_angle_gamma 86.920(3)
_cell_formula_units_Z 1
_cell_length_a 6.5431(4)
_cell_length_b 10.6318(6)
_cell_length_c 12.1564(7)
_cell_measurement_reflns_used 4207
_cell_measurement_temperature 173(2)
_cell_measurement_theta_max 29.30
_cell_measurement_theta_min 2.93
_cell_volume 794.25(8)
_computing_cell_refinement 'Bruker SMART'
_computing_data_collection 'Bruker SMART'
_computing_data_reduction 'Bruker SAINT'
_computing_molecular_graphics 'Bruker SHELXTL'
_computing_publication_material 'Bruker SHELXTL'
_computing_structure_refinement 'SHELXL-97 (Sheldrick, 2008)'
_computing_structure_solution 'SHELXS-97 (Sheldrick, 2008)'
_diffrn_ambient_temperature 173(2)
_diffrn_measured_fraction_theta_full 0.97
_diffrn_measured_fraction_theta_max 0.97
_diffrn_measurement_device_type 'CCD area detector'
_diffrn_measurement_method 'phi and omega scans'
_diffrn_radiation_monochromator graphite
_diffrn_radiation_source 'fine-focus sealed tube'
_diffrn_radiation_type MoK\a
_diffrn_radiation_wavelength 0.71073
_diffrn_reflns_av_R_equivalents 0.0386
_diffrn_reflns_av_sigmaI/netI 0.0543
_diffrn_reflns_limit_h_max 9
_diffrn_reflns_limit_h_min -9
_diffrn_reflns_limit_k_max 12
_diffrn_reflns_limit_k_min -14
_diffrn_reflns_limit_l_max 17
_diffrn_reflns_limit_l_min -17
_diffrn_reflns_number 15915
_diffrn_reflns_theta_full 27.5
_diffrn_reflns_theta_max 29.89
_diffrn_reflns_theta_min 1.97
_exptl_absorpt_coefficient_mu 0.079
_exptl_absorpt_correction_T_max 0.9953
_exptl_absorpt_correction_T_min 0.9906
_exptl_absorpt_correction_type multi-scan
_exptl_absorpt_process_details sadabs
_exptl_crystal_colour red
_exptl_crystal_density_diffrn 1.269
_exptl_crystal_density_meas ?
_exptl_crystal_density_method 'not measured'
_exptl_crystal_description plate
_exptl_crystal_F_000 322
_exptl_crystal_size_max 0.12
_exptl_crystal_size_mid 0.12
_exptl_crystal_size_min 0.06
_refine_diff_density_max 0.403
_refine_diff_density_min -0.220
_refine_diff_density_rms 0.051
_refine_ls_abs_structure_details 'Flack H D (1983), Acta Cryst. A39, 876-881'
_refine_ls_abs_structure_Flack -0.9(18)
_refine_ls_extinction_method none
_refine_ls_goodness_of_fit_ref 1.010
_refine_ls_hydrogen_treatment constr
_refine_ls_matrix_type full
_refine_ls_number_parameters 419
_refine_ls_number_reflns 7128
_refine_ls_number_restraints 3
_refine_ls_restrained_S_all 1.010
_refine_ls_R_factor_all 0.0806
_refine_ls_R_factor_gt 0.0570
_refine_ls_shift/su_max 0.000
_refine_ls_shift/su_mean 0.000
_refine_ls_structure_factor_coef Fsqd
_refine_ls_weighting_details 'calc w=1/[\s^2^(Fo^2^)+(0.0728P)^2^+0.2882P] where P=(Fo^2^+2Fc^2^)/3'
_refine_ls_weighting_scheme calc
_refine_ls_wR_factor_gt 0.1376
_refine_ls_wR_factor_ref 0.1524
_reflns_number_gt 5362
_reflns_number_total 7128
_reflns_threshold_expression >2sigma(I)
_cod_data_source_file c3nj00591g.txt
_cod_data_source_block compound(S,S)-5
_cod_depositor_comments
;
The following automatic conversions were performed:

'_symmetry_cell_setting' value 'Triclinic' changed to 'triclinic'
according to /home/saulius/struct/CIF-dictionaries/cif_core.dic
dictionary named 'cif_core.dic' version 2.4.2 from 2011-04-26.

Automatic conversion script
Id: cif_fix_values 1891 2012-01-12 08:04:46Z andrius 

The following automatic conversions were performed:

'_exptl_crystal_density_meas' value 'none' was changed to '?' - the
value is perceived as not measured.

Automatic conversion script
Id: cif_fix_values 3008 2015-01-20 13:52:24Z robertas 
;
_cod_original_sg_symbol_H-M P1
_cod_database_code 7053192

loop_
_symmetry_equiv_pos_as_xyz
'x, y, z'

loop_
_atom_site_label
_atom_site_type_symbol
_atom_site_fract_x
_atom_site_fract_y
_atom_site_fract_z
_atom_site_U_iso_or_equiv
_atom_site_adp_type
_atom_site_occupancy
_atom_site_symmetry_multiplicity
_atom_site_calc_flag
_atom_site_refinement_flags
N1 N 0.1178(4) 0.8057(2) 0.58397(19) 0.0231(6) Uani 1 1 d .
H1A H 0.2123 0.7439 0.5875 0.028 Uiso 1 1 calc R
N2 N 0.4390(4) 0.7317(2) 0.7015(2) 0.0249(6) Uani 1 1 d .
N3 N 0.5579(4) 0.5091(2) 0.5843(2) 0.0241(6) Uani 1 1 d .
H3A H 0.4658 0.5722 0.5791 0.029 Uiso 1 1 calc R
N4 N 0.2358(4) 0.5833(2) 0.46758(19) 0.0241(6) Uani 1 1 d .
C1 C -0.0242(4) 0.8217(3) 0.5180(2) 0.0253(7) Uani 1 1 d .
C2 C -0.1489(5) 0.9350(3) 0.5367(3) 0.0292(7) Uani 1 1 d .
H2 H -0.2594 0.9688 0.5014 0.035 Uiso 1 1 calc R
C3 C -0.0798(5) 0.9834(3) 0.6129(2) 0.0266(7) Uani 1 1 d .
H3 H -0.1328 1.0581 0.6415 0.032 Uiso 1 1 calc R
C4 C 0.0879(5) 0.9031(3) 0.6440(2) 0.0231(7) Uani 1 1 d .
C5 C 0.2051(5) 0.9195(3) 0.7204(3) 0.0250(7) Uani 1 1 d .
C6 C 0.3672(5) 0.8371(3) 0.7485(2) 0.0261(7) Uani 1 1 d .
C7 C 0.4789(5) 0.8465(3) 0.8329(3) 0.0293(7) Uani 1 1 d .
H7 H 0.4586 0.9100 0.8786 0.035 Uiso 1 1 calc R
C8 C 0.6188(5) 0.7480(3) 0.8353(3) 0.0302(8) Uani 1 1 d .
H8 H 0.7155 0.7297 0.8828 0.036 Uiso 1 1 calc R
C9 C 0.5941(5) 0.6761(3) 0.7525(2) 0.0246(7) Uani 1 1 d .
C10 C 0.7123(5) 0.5678(3) 0.7297(2) 0.0272(7) Uani 1 1 d .
H10 H 0.8178 0.5434 0.7710 0.033 Uiso 1 1 calc R
C11 C 0.6949(5) 0.4910(3) 0.6542(2) 0.0246(7) Uani 1 1 d .
C12 C 0.8207(5) 0.3791(3) 0.6366(3) 0.0277(7) Uani 1 1 d .
H12 H 0.9291 0.3452 0.6734 0.033 Uiso 1 1 calc R
C13 C 0.7549(5) 0.3305(3) 0.5566(2) 0.0267(7) Uani 1 1 d .
H13 H 0.8087 0.2561 0.5276 0.032 Uiso 1 1 calc R
C14 C 0.5886(5) 0.4130(3) 0.5244(2) 0.0232(7) Uani 1 1 d .
C15 C 0.4737(5) 0.3961(3) 0.4466(2) 0.0222(6) Uani 1 1 d .
C16 C 0.3105(5) 0.4796(3) 0.4195(2) 0.0225(7) Uani 1 1 d .
C17 C 0.1985(5) 0.4701(3) 0.3336(3) 0.0289(7) Uani 1 1 d .
H17 H 0.2215 0.4082 0.2862 0.035 Uiso 1 1 calc R
C18 C 0.0555(5) 0.5662(3) 0.3339(3) 0.0302(7) Uani 1 1 d .
H18 H -0.0421 0.5838 0.2869 0.036 Uiso 1 1 calc R
C19 C 0.0767(5) 0.6373(3) 0.4180(2) 0.0262(7) Uani 1 1 d .
C20 C -0.0418(5) 0.7446(3) 0.4418(2) 0.0271(7) Uani 1 1 d .
H20 H -0.1483 0.7688 0.4012 0.033 Uiso 1 1 calc R
C21 C 0.1601(5) 1.0329(3) 0.7765(2) 0.0259(7) Uani 1 1 d .
C22 C -0.0247(5) 1.0438(3) 0.8632(3) 0.0310(7) Uani 1 1 d .
H22 H -0.1361 0.9828 0.8812 0.037 Uiso 1 1 calc R
C23 C -0.0485(5) 1.1423(3) 0.9233(3) 0.0338(8) Uani 1 1 d .
H23 H -0.1746 1.1468 0.9829 0.041 Uiso 1 1 calc R
C24 C 0.1093(5) 1.2340(3) 0.8974(3) 0.0326(8) Uani 1 1 d .
C25 C 0.2893(6) 1.2299(4) 0.8063(3) 0.0377(8) Uani 1 1 d .
H25 H 0.3952 1.2952 0.7842 0.045 Uiso 1 1 calc R
C26 C 0.3124(5) 1.1293(3) 0.7481(3) 0.0325(8) Uani 1 1 d .
H26 H 0.4367 1.1264 0.6869 0.039 Uiso 1 1 calc R
O1 O 0.0785(4) 1.3225(2) 0.9660(2) 0.0448(6) Uani 1 1 d .
C27 C 0.2546(6) 1.4036(3) 0.9595(3) 0.0393(8) Uani 1 1 d .
H27 H 0.3206 1.4453 0.8759 0.047 Uiso 1 1 calc R
C28 C 0.1644(6) 1.5060(3) 1.0263(3) 0.0443(8) Uani 1 1 d .
H28A H 0.0925 1.4641 1.1080 0.053 Uiso 1 1 calc R
H28B H 0.2815 1.5600 1.0281 0.053 Uiso 1 1 calc R
C29 C 0.0083(7) 1.5910(4) 0.9722(3) 0.0528(10) Uani 1 1 d .
H29A H -0.1200 1.5410 0.9834 0.079 Uiso 1 1 calc R
H29B H 0.0723 1.6225 0.8884 0.079 Uiso 1 1 calc R
H29C H -0.0286 1.6645 1.0099 0.079 Uiso 1 1 calc R
C30 C 0.4222(7) 1.3263(4) 1.0126(4) 0.0630(11) Uani 1 1 d .
H30A H 0.4770 1.2582 0.9702 0.094 Uiso 1 1 calc R
H30B H 0.3585 1.2873 1.0950 0.094 Uiso 1 1 calc R
H30C H 0.5386 1.3839 1.0065 0.094 Uiso 1 1 calc R
C31 C 0.5188(5) 0.2817(3) 0.3920(2) 0.0237(7) Uani 1 1 d .
C32 C 0.3656(5) 0.1875(3) 0.4170(3) 0.0304(7) Uani 1 1 d .
H32 H 0.2329 0.1956 0.4706 0.036 Uiso 1 1 calc R
C33 C 0.4005(5) 0.0811(3) 0.3657(3) 0.0290(7) Uani 1 1 d .
H33 H 0.2925 0.0178 0.3840 0.035 Uiso 1 1 calc R
C34 C 0.5933(5) 0.0681(3) 0.2881(3) 0.0301(7) Uani 1 1 d .
O2 O 0.6511(4) -0.0364(2) 0.2371(2) 0.0429(6) Uani 1 1 d .
C35 C 0.7499(5) 0.1613(3) 0.2625(3) 0.0351(8) Uani 1 1 d .
H35 H 0.8828 0.1527 0.2093 0.042 Uiso 1 1 calc R
C36 C 0.7135(5) 0.2664(3) 0.3139(3) 0.0320(7) Uani 1 1 d .
H36 H 0.8221 0.3293 0.2960 0.038 Uiso 1 1 calc R
C37 C 0.4856(5) -0.1148(3) 0.2265(3) 0.0360(7) Uani 1 1 d .
H37 H 0.3775 -0.1382 0.3035 0.043 Uiso 1 1 calc R
C38 C 0.3812(6) -0.0405(3) 0.1353(3) 0.0408(7) Uani 1 1 d .
H38A H 0.4871 -0.0239 0.0584 0.049 Uiso 1 1 calc R
H38B H 0.3349 0.0442 0.1541 0.049 Uiso 1 1 calc R
C39 C 0.1926(5) -0.1090(4) 0.1260(3) 0.0487(9) Uani 1 1 d .
H39A H 0.0844 -0.1229 0.2009 0.073 Uiso 1 1 calc R
H39B H 0.2372 -0.1925 0.1063 0.073 Uiso 1 1 calc R
H39C H 0.1336 -0.0562 0.0647 0.073 Uiso 1 1 calc R
C40 C 0.5973(6) -0.2354(4) 0.1956(4) 0.0547(10) Uani 1 1 d .
H40A H 0.6531 -0.2822 0.2605 0.082 Uiso 1 1 calc R
H40B H 0.7145 -0.2113 0.1251 0.082 Uiso 1 1 calc R
H40C H 0.4968 -0.2907 0.1811 0.082 Uiso 1 1 calc R

loop_
_atom_site_aniso_label
_atom_site_aniso_U_11
_atom_site_aniso_U_22
_atom_site_aniso_U_33
_atom_site_aniso_U_23
_atom_site_aniso_U_13
_atom_site_aniso_U_12
N1 0.0248(13) 0.0200(14) 0.0256(12) -0.0055(10) -0.0083(10) -0.0003(11)
N2 0.0253(13) 0.0203(15) 0.0297(13) -0.0049(10) -0.0090(10) 0.0014(11)
N3 0.0263(13) 0.0209(14) 0.0288(12) -0.0073(10) -0.0128(11) 0.0048(12)
N4 0.0277(13) 0.0245(15) 0.0223(11) -0.0054(10) -0.0104(10) 0.0022(11)
C1 0.0258(15) 0.0236(17) 0.0244(14) -0.0019(12) -0.0063(11) 0.0022(14)
C2 0.0287(16) 0.0262(18) 0.0325(15) -0.0039(12) -0.0105(13) 0.0044(14)
C3 0.0296(16) 0.0234(18) 0.0273(15) -0.0063(12) -0.0086(12) 0.0058(14)
C4 0.0247(15) 0.0223(17) 0.0223(13) -0.0070(11) -0.0043(11) -0.0016(13)
C5 0.0265(15) 0.0207(17) 0.0272(14) -0.0067(12) -0.0046(12) -0.0009(14)
C6 0.0303(16) 0.0245(18) 0.0243(14) -0.0056(12) -0.0074(12) -0.0050(15)
C7 0.0350(17) 0.0300(19) 0.0285(15) -0.0125(13) -0.0132(13) 0.0032(15)
C8 0.0391(18) 0.0266(19) 0.0313(16) -0.0086(13) -0.0183(14) 0.0005(16)
C9 0.0274(15) 0.0241(17) 0.0257(14) -0.0059(12) -0.0118(12) -0.0030(14)
C10 0.0262(15) 0.0301(18) 0.0293(15) -0.0047(13) -0.0155(12) -0.0008(14)
C11 0.0247(15) 0.0240(17) 0.0270(14) -0.0041(12) -0.0115(12) 0.0010(13)
C12 0.0295(16) 0.0267(18) 0.0294(15) -0.0054(12) -0.0137(13) 0.0059(14)
C13 0.0297(16) 0.0205(17) 0.0308(15) -0.0063(12) -0.0096(13) 0.0042(14)
C14 0.0272(15) 0.0164(16) 0.0250(14) -0.0022(11) -0.0076(12) 0.0022(13)
C15 0.0268(15) 0.0177(16) 0.0236(13) -0.0052(11) -0.0075(12) -0.0054(13)
C16 0.0252(15) 0.0204(17) 0.0243(14) -0.0063(11) -0.0088(12) -0.0015(14)
C17 0.0366(17) 0.0260(18) 0.0292(15) -0.0087(12) -0.0148(13) -0.0019(15)
C18 0.0339(17) 0.032(2) 0.0317(15) -0.0108(13) -0.0182(13) 0.0007(16)
C19 0.0293(16) 0.0260(17) 0.0265(14) -0.0050(12) -0.0126(13) -0.0033(14)
C20 0.0287(15) 0.0273(17) 0.0275(14) -0.0049(12) -0.0124(12) 0.0024(14)
C21 0.0306(17) 0.0228(17) 0.0245(14) -0.0050(12) -0.0081(13) 0.0020(14)
C22 0.0303(16) 0.0275(18) 0.0356(16) -0.0104(13) -0.0058(13) -0.0030(15)
C23 0.0285(15) 0.039(2) 0.0354(15) -0.0162(13) -0.0036(12) 0.0014(15)
C24 0.0388(18) 0.0241(17) 0.0343(15) -0.0119(12) -0.0048(13) 0.0048(14)
C25 0.0376(19) 0.029(2) 0.0414(18) -0.0126(15) 0.0039(15) -0.0094(17)
C26 0.0351(18) 0.0269(19) 0.0339(16) -0.0139(13) 0.0005(14) -0.0023(16)
O1 0.0480(14) 0.0384(14) 0.0462(13) -0.0229(11) 0.0034(10) -0.0058(12)
C27 0.048(2) 0.0234(16) 0.0463(18) -0.0162(13) -0.0040(15) -0.0072(15)
C28 0.059(2) 0.0383(19) 0.0426(16) -0.0146(14) -0.0204(15) 0.0038(17)
C29 0.062(2) 0.040(2) 0.061(2) -0.0171(17) -0.0226(19) 0.0099(19)
C30 0.071(3) 0.048(2) 0.078(3) -0.0113(19) -0.037(2) 0.011(2)
C31 0.0272(16) 0.0204(17) 0.0278(15) -0.0092(12) -0.0109(12) -0.0011(14)
C32 0.0284(16) 0.0294(19) 0.0308(15) -0.0095(13) -0.0004(13) -0.0037(15)
C33 0.0306(17) 0.0221(17) 0.0359(16) -0.0116(13) -0.0062(13) -0.0042(14)
C34 0.0295(15) 0.0301(18) 0.0334(15) -0.0138(13) -0.0070(12) -0.0001(14)
O2 0.0340(12) 0.0394(14) 0.0632(15) -0.0360(12) -0.0054(10) -0.0017(11)
C35 0.0277(16) 0.037(2) 0.0393(16) -0.0192(14) 0.0023(13) -0.0032(16)
C36 0.0260(15) 0.036(2) 0.0344(16) -0.0133(14) -0.0024(13) -0.0072(15)
C37 0.0361(17) 0.0300(18) 0.0468(17) -0.0187(13) -0.0109(13) 0.0007(14)
C38 0.0515(19) 0.0389(19) 0.0349(14) -0.0066(13) -0.0170(13) -0.0014(16)
C39 0.0421(18) 0.065(2) 0.0403(16) -0.0056(15) -0.0187(14) 0.0007(17)
C40 0.052(2) 0.047(2) 0.084(3) -0.041(2) -0.031(2) 0.0161(19)

loop_
_atom_type_symbol
_atom_type_description
_atom_type_scat_dispersion_real
_atom_type_scat_dispersion_imag
_atom_type_scat_source
C C 0.0033 0.0016 'International Tables Vol C Tables 4.2.6.8 and 6.1.1.4'
H H 0.0000 0.0000 'International Tables Vol C Tables 4.2.6.8 and 6.1.1.4'
N N 0.0061 0.0033 'International Tables Vol C Tables 4.2.6.8 and 6.1.1.4'
O O 0.0106 0.0060 'International Tables Vol C Tables 4.2.6.8 and 6.1.1.4'

loop_
_geom_angle_atom_site_label_1
_geom_angle_atom_site_label_2
_geom_angle_atom_site_label_3
_geom_angle
C1 N1 C4 108.0(2)
C1 N1 H1A 126.0
C4 N1 H1A 126.0
C9 N2 C6 107.1(3)
C14 N3 C11 108.3(2)
C14 N3 H3A 125.8
C11 N3 H3A 125.8
C16 N4 C19 107.1(2)
N1 C1 C20 125.9(3)
N1 C1 C2 108.5(3)
C20 C1 C2 125.6(3)
C3 C2 C1 107.2(3)
C3 C2 H2 126.4
C1 C2 H2 126.4
C2 C3 C4 108.2(3)
C2 C3 H3 125.9
C4 C3 H3 125.9
N1 C4 C5 124.9(3)
N1 C4 C3 108.1(3)
C5 C4 C3 127.0(3)
C4 C5 C6 124.7(3)
C4 C5 C21 119.0(3)
C6 C5 C21 116.3(3)
N2 C6 C5 125.0(3)
N2 C6 C7 109.3(3)
C5 C6 C7 125.6(3)
C8 C7 C6 107.1(3)
C8 C7 H7 126.4
C6 C7 H7 126.4
C7 C8 C9 107.3(3)
C7 C8 H8 126.3
C9 C8 H8 126.3
N2 C9 C10 126.7(3)
N2 C9 C8 109.1(3)
C10 C9 C8 124.2(3)
C9 C10 C11 128.0(3)
C9 C10 H10 116.0
C11 C10 H10 116.0
N3 C11 C10 126.2(3)
N3 C11 C12 108.9(3)
C10 C11 C12 124.8(3)
C13 C12 C11 106.9(3)
C13 C12 H12 126.5
C11 C12 H12 126.5
C12 C13 C14 107.2(3)
C12 C13 H13 126.4
C14 C13 H13 126.4
N3 C14 C15 125.4(3)
N3 C14 C13 108.6(3)
C15 C14 C13 126.0(3)
C14 C15 C16 123.4(3)
C14 C15 C31 119.1(3)
C16 C15 C31 117.5(3)
N4 C16 C15 125.9(3)
N4 C16 C17 109.3(3)
C15 C16 C17 124.8(3)
C18 C17 C16 106.7(3)
C18 C17 H17 126.6
C16 C17 H17 126.6
C17 C18 C19 108.0(3)
C17 C18 H18 126.0
C19 C18 H18 126.0
N4 C19 C20 126.2(3)
N4 C19 C18 108.9(3)
C20 C19 C18 124.9(3)
C19 C20 C1 128.2(3)
C19 C20 H20 115.9
C1 C20 H20 115.9
C26 C21 C22 117.2(3)
C26 C21 C5 119.7(3)
C22 C21 C5 123.0(3)
C23 C22 C21 121.1(3)
C23 C22 H22 119.5
C21 C22 H22 119.5
C24 C23 C22 120.8(3)
C24 C23 H23 119.6
C22 C23 H23 119.6
O1 C24 C23 116.8(3)
O1 C24 C25 124.0(3)
C23 C24 C25 119.1(3)
C26 C25 C24 119.3(3)
C26 C25 H25 120.3
C24 C25 H25 120.3
C25 C26 C21 122.3(3)
C25 C26 H26 118.9
C21 C26 H26 118.9
C24 O1 C27 119.2(3)
O1 C27 C28 106.9(3)
O1 C27 C30 111.7(3)
C28 C27 C30 109.9(3)
O1 C27 H27 109.4
C28 C27 H27 109.4
C30 C27 H27 109.4
C29 C28 C27 112.0(3)
C29 C28 H28A 109.2
C27 C28 H28A 109.2
C29 C28 H28B 109.2
C27 C28 H28B 109.2
H28A C28 H28B 107.9
C28 C29 H29A 109.5
C28 C29 H29B 109.5
H29A C29 H29B 109.5
C28 C29 H29C 109.5
H29A C29 H29C 109.5
H29B C29 H29C 109.5
C27 C30 H30A 109.5
C27 C30 H30B 109.5
H30A C30 H30B 109.5
C27 C30 H30C 109.5
H30A C30 H30C 109.5
H30B C30 H30C 109.5
C32 C31 C36 117.9(3)
C32 C31 C15 120.2(3)
C36 C31 C15 121.9(3)
C31 C32 C33 121.8(3)
C31 C32 H32 119.1
C33 C32 H32 119.1
C34 C33 C32 119.6(3)
C34 C33 H33 120.2
C32 C33 H33 120.2
C33 C34 O2 124.9(3)
C33 C34 C35 119.6(3)
O2 C34 C35 115.4(3)
C34 O2 C37 118.6(3)
C36 C35 C34 120.4(3)
C36 C35 H35 119.8
C34 C35 H35 119.8
C35 C36 C31 120.9(3)
C35 C36 H36 119.6
C31 C36 H36 119.6
O2 C37 C38 109.7(3)
O2 C37 C40 104.7(3)
C38 C37 C40 113.5(3)
O2 C37 H37 109.6
C38 C37 H37 109.6
C40 C37 H37 109.6
C37 C38 C39 113.7(3)
C37 C38 H38A 108.8
C39 C38 H38A 108.8
C37 C38 H38B 108.8
C39 C38 H38B 108.8
H38A C38 H38B 107.7
C38 C39 H39A 109.5
C38 C39 H39B 109.5
H39A C39 H39B 109.5
C38 C39 H39C 109.5
H39A C39 H39C 109.5
H39B C39 H39C 109.5
C37 C40 H40A 109.5
C37 C40 H40B 109.5
H40A C40 H40B 109.5
C37 C40 H40C 109.5
H40A C40 H40C 109.5
H40B C40 H40C 109.5

loop_
_geom_bond_atom_site_label_1
_geom_bond_atom_site_label_2
_geom_bond_distance
N1 C1 1.362(4)
N1 C4 1.373(4)
N1 H1A 0.8800
N2 C9 1.367(4)
N2 C6 1.375(4)
N3 C14 1.361(4)
N3 C11 1.369(4)
N3 H3A 0.8800
N4 C16 1.371(4)
N4 C19 1.375(4)
C1 C20 1.397(4)
C1 C2 1.444(4)
C2 C3 1.339(4)
C2 H2 0.9500
C3 C4 1.432(4)
C3 H3 0.9500
C4 C5 1.395(4)
C5 C6 1.403(4)
C5 C21 1.494(4)
C6 C7 1.432(4)
C7 C8 1.354(4)
C7 H7 0.9500
C8 C9 1.439(4)
C8 H8 0.9500
C9 C10 1.391(4)
C10 C11 1.388(4)
C10 H10 0.9500
C11 C12 1.433(4)
C12 C13 1.368(4)
C12 H12 0.9500
C13 C14 1.441(4)
C13 H13 0.9500
C14 C15 1.400(4)
C15 C16 1.410(4)
C15 C31 1.493(4)
C16 C17 1.449(4)
C17 C18 1.348(4)
C17 H17 0.9500
C18 C19 1.439(4)
C18 H18 0.9500
C19 C20 1.386(4)
C20 H20 0.9500
C21 C26 1.389(5)
C21 C22 1.396(4)
C22 C23 1.385(5)
C22 H22 0.9500
C23 C24 1.383(5)
C23 H23 0.9500
C24 O1 1.366(4)
C24 C25 1.392(5)
C25 C26 1.391(5)
C25 H25 0.9500
C26 H26 0.9500
O1 C27 1.450(4)
C27 C28 1.505(4)
C27 C30 1.528(5)
C27 H27 1.0000
C28 C29 1.511(5)
C28 H28A 0.9900
C28 H28B 0.9900
C29 H29A 0.9800
C29 H29B 0.9800
C29 H29C 0.9800
C30 H30A 0.9800
C30 H30B 0.9800
C30 H30C 0.9800
C31 C32 1.382(5)
C31 C36 1.398(4)
C32 C33 1.390(5)
C32 H32 0.9500
C33 C34 1.381(4)
C33 H33 0.9500
C34 O2 1.379(4)
C34 C35 1.389(5)
O2 C37 1.450(4)
C35 C36 1.379(5)
C35 H35 0.9500
C36 H36 0.9500
C37 C38 1.507(4)
C37 C40 1.514(5)
C37 H37 1.0000
C38 C39 1.509(5)
C38 H38A 0.9900
C38 H38B 0.9900
C39 H39A 0.9800
C39 H39B 0.9800
C39 H39C 0.9800
C40 H40A 0.9800
C40 H40B 0.9800
C40 H40C 0.9800
